data_7245015
loop_
_publ_author_name
'Zhou, Shi'
'Yan, Guosong'
'Gao, Baihui'
'Jiang, Wei'
'Liu, Bo'
'Zhou, Tianyu'
'Liu, Chunbo'
'Che, Guangbo'

_publ_section_title
;
 A layered Mn-based coordination polymer as an efficient heterogeneous
 catalyst for CO2 cycloaddition under mild condition
;
_journal_name_full CrystEngComm
_journal_paper_doi 10.1039/D2CE00579D
_journal_year 2022
_chemical_formula_sum 'C83 H76 Mn3 N3 O25.5'
_chemical_formula_weight 1688.28
_chemical_name_systematic JLNU-104
_space_group_crystal_system triclinic
_space_group_IT_number 2
_space_group_name_Hall '-P 1'
_space_group_name_H-M_alt 'P -1'
_atom_sites_solution_hydrogens geom
_audit_creation_method SHELXL-2014/7
_audit_update_record
;
2022-05-16 deposited with the CCDC.	2022-05-30 downloaded from the CCDC.
;
_cell_angle_alpha 100.310(12)
_cell_angle_beta 95.681(12)
_cell_angle_gamma 108.820(11)
_cell_formula_units_Z 1
_cell_length_a 10.269(7)
_cell_length_b 10.620(6)
_cell_length_c 18.045(12)
_cell_measurement_reflns_used 37
_cell_measurement_temperature 296(2)
_cell_measurement_theta_max 15
_cell_measurement_theta_min 7.5
_cell_volume 1807(2)
_computing_cell_refinement ' Bruker XSCANS'
_computing_data_collection ' Bruker XSCANS'
_computing_data_reduction ' Bruker SHELXTL'
_computing_molecular_graphics 'Bruker SHELXTL'
_computing_publication_material 'Bruker SHELXTL'
_computing_structure_refinement 'SHELXL-2014/7 (Sheldrick, 2014)'
_computing_structure_solution ' Bruker SHELXTL'
_diffrn_ambient_temperature 296(2)
_diffrn_measured_fraction_theta_full 0.983
_diffrn_measured_fraction_theta_max 0.933
_diffrn_measurement_device_type multi-scan
_diffrn_measurement_method 'w scans'
_diffrn_radiation_type MoK\a
_diffrn_radiation_wavelength 0.71073
_diffrn_reflns_av_R_equivalents 0.0639
_diffrn_reflns_av_unetI/netI 0.1541
_diffrn_reflns_Laue_measured_fraction_full 0.983
_diffrn_reflns_Laue_measured_fraction_max 0.933
_diffrn_reflns_limit_h_max 11
_diffrn_reflns_limit_h_min -13
_diffrn_reflns_limit_k_max 13
_diffrn_reflns_limit_k_min -9
_diffrn_reflns_limit_l_max 23
_diffrn_reflns_limit_l_min -21
_diffrn_reflns_number 11939
_diffrn_reflns_point_group_measured_fraction_full 0.983
_diffrn_reflns_point_group_measured_fraction_max 0.933
_diffrn_reflns_theta_full 25.242
_diffrn_reflns_theta_max 27.860
_diffrn_reflns_theta_min 2.079
_exptl_absorpt_coefficient_mu 0.606
_exptl_crystal_density_diffrn 1.552
_exptl_crystal_description colorless
_exptl_crystal_F_000 874
_refine_diff_density_max 1.432
_refine_diff_density_min -0.781
_refine_diff_density_rms 0.157
_refine_ls_extinction_method none
_refine_ls_goodness_of_fit_ref 1.237
_refine_ls_hydrogen_treatment constr
_refine_ls_matrix_type full
_refine_ls_number_parameters 467
_refine_ls_number_reflns 8022
_refine_ls_number_restraints 0
_refine_ls_restrained_S_all 1.237
_refine_ls_R_factor_all 0.1877
_refine_ls_R_factor_gt 0.1264
_refine_ls_shift/su_max 0.000
_refine_ls_shift/su_mean 0.000
_refine_ls_structure_factor_coef Fsqd
_refine_ls_weighting_details 'w=1/[\s^2^(Fo^2^)+(0.0564P)^2^+18.5406P] where P=(Fo^2^+2Fc^2^)/3'
_refine_ls_weighting_scheme calc
_refine_ls_wR_factor_gt 0.3214
_refine_ls_wR_factor_ref 0.3393
_reflns_Friedel_coverage 0.000
_reflns_number_gt 4087
_reflns_number_total 8022
_reflns_threshold_expression 'I > 2\s(I)'
_cod_data_source_file d2ce00579d2.cif
_cod_data_source_block JLNU-104
_cod_original_cell_volume 1806(2)
_cod_original_formula_sum 'C83 H76 Mn3 N3 O25.50'
_cod_database_code 7245015
_shelx_shelxl_version_number 2014/7
_shelx_space_group_comment
;
The symmetry employed for this shelxl refinement is uniquely defined
by the following loop, which should always be used as a source of
symmetry information in preference to the above space-group names.
They are only intended as comments.
;

loop_
_space_group_symop_operation_xyz
'x, y, z'
'-x, -y, -z'

loop_
_atom_site_label
_atom_site_type_symbol
_atom_site_fract_x
_atom_site_fract_y
_atom_site_fract_z
_atom_site_U_iso_or_equiv
_atom_site_adp_type
_atom_site_occupancy
_atom_site_site_symmetry_order
_atom_site_calc_flag
_atom_site_refinement_flags_posn
_atom_site_refinement_flags_adp
_atom_site_refinement_flags_occupancy
_atom_site_disorder_assembly
_atom_site_disorder_group
C1 C 0.7460(10) 0.0749(10) -0.8704(5) 0.027(2) Uani 1 1 d . . . . .
C2 C 0.7662(10) 0.0709(11) -0.7867(5) 0.032(2) Uani 1 1 d . . . . .
C3 C 0.8451(10) 0.1923(11) -0.7345(6) 0.035(2) Uani 1 1 d . . . . .
H3 H 0.8828 0.2725 -0.7510 0.041 Uiso 1 1 calc R U . . .
C4 C 0.8665(11) 0.1914(11) -0.6571(5) 0.034(2) Uani 1 1 d . . . . .
H4 H 0.9164 0.2721 -0.6215 0.041 Uiso 1 1 calc R U . . .
C5 C 0.8140(10) 0.0711(10) -0.6332(5) 0.031(2) Uani 1 1 d . . . . .
C6 C 0.7320(11) -0.0491(12) -0.6842(6) 0.043(3) Uani 1 1 d . . . . .
H6 H 0.6930 -0.1291 -0.6677 0.052 Uiso 1 1 calc R U . . .
C7 C 0.7100(11) -0.0455(11) -0.7619(6) 0.042(3) Uani 1 1 d . . . . .
H7 H 0.6555 -0.1249 -0.7973 0.051 Uiso 1 1 calc R U . . .
C8 C 0.7723(10) -0.0172(11) -0.5186(5) 0.031(2) Uani 1 1 d . . . . .
H8A H 0.8251 -0.0070 -0.4689 0.037 Uiso 1 1 calc R U . . .
H8B H 0.7592 -0.1070 -0.5487 0.037 Uiso 1 1 calc R U . . .
C9 C 0.6306(10) -0.0075(10) -0.5083(5) 0.028(2) Uani 1 1 d . . . . .
C10 C 0.5372(10) -0.1072(10) -0.4788(5) 0.029(2) Uani 1 1 d . . . . .
C11 C 0.4091(10) -0.0963(10) -0.4719(5) 0.029(2) Uani 1 1 d . . . . .
H11 H 0.3457 -0.1621 -0.4530 0.035 Uiso 1 1 calc R U . . .
C12 C 0.5722(10) -0.2222(10) -0.4566(5) 0.029(2) Uani 1 1 d . . . . .
H12A H 0.4978 -0.2728 -0.4327 0.035 Uiso 1 1 calc R U . . .
H12B H 0.5763 -0.2835 -0.5024 0.035 Uiso 1 1 calc R U . . .
C13 C 0.7058(10) -0.1207(10) -0.3293(5) 0.031(2) Uani 1 1 d . . . . .
C14 C 0.5943(10) -0.1033(11) -0.2991(5) 0.033(2) Uani 1 1 d . . . . .
H14 H 0.5074 -0.1303 -0.3297 0.040 Uiso 1 1 calc R U . . .
C15 C 0.6129(10) -0.0441(11) -0.2209(5) 0.031(2) Uani 1 1 d . . . . .
H15 H 0.5375 -0.0318 -0.2000 0.037 Uiso 1 1 calc R U . . .
C16 C 0.7392(10) -0.0044(10) -0.1752(5) 0.031(2) Uani 1 1 d . . . . .
C17 C 0.8515(10) -0.0221(12) -0.2073(6) 0.044(3) Uani 1 1 d . . . . .
H17 H 0.9389 0.0060 -0.1770 0.053 Uiso 1 1 calc R U . . .
C18 C 0.8338(11) -0.0810(12) -0.2836(6) 0.043(3) Uani 1 1 d . . . . .
H18 H 0.9089 -0.0942 -0.3044 0.052 Uiso 1 1 calc R U . . .
C19 C 0.7625(11) 0.0703(11) -0.0933(5) 0.035(2) Uani 1 1 d . . . . .
C20 C 0.6209(10) 0.3179(11) 0.1004(5) 0.034(2) Uani 1 1 d . . . . .
C21 C 0.6503(10) 0.3988(10) 0.1807(5) 0.030(2) Uani 1 1 d . . . . .
C22 C 0.7861(11) 0.4850(12) 0.2116(6) 0.042(3) Uani 1 1 d . . . . .
H22 H 0.8542 0.4921 0.1806 0.051 Uiso 1 1 calc R U . . .
C23 C 0.8246(10) 0.5605(11) 0.2859(6) 0.040(3) Uani 1 1 d . . . . .
H23 H 0.9173 0.6138 0.3053 0.048 Uiso 1 1 calc R U . . .
C24 C 0.7222(10) 0.5552(11) 0.3314(5) 0.031(2) Uani 1 1 d . . . . .
C25 C 0.5863(11) 0.4719(12) 0.3001(6) 0.040(3) Uani 1 1 d . . . . .
H25 H 0.5166 0.4690 0.3296 0.048 Uiso 1 1 calc R U . . .
C26 C 0.5506(11) 0.3931(11) 0.2264(6) 0.038(3) Uani 1 1 d . . . . .
H26 H 0.4588 0.3360 0.2079 0.046 Uiso 1 1 calc R U . . .
C27 C 0.8852(10) 0.6906(10) 0.4472(5) 0.030(2) Uani 1 1 d . . . . .
H27A H 0.8873 0.7582 0.4917 0.036 Uiso 1 1 calc R U . . .
H27B H 0.9464 0.7373 0.4155 0.036 Uiso 1 1 calc R U . . .
C28 C 0.9400(10) 0.5891(10) 0.4727(5) 0.026(2) Uani 1 1 d . . . . .
C29 C 0.8709(10) 0.5009(10) 0.5182(5) 0.027(2) Uani 1 1 d . . . . .
C30 C 0.9317(10) 0.4144(10) 0.5428(5) 0.028(2) Uani 1 1 d . . . . .
H30 H 0.8843 0.3553 0.5714 0.034 Uiso 1 1 calc R U . . .
C31 C 0.7336(10) 0.5073(11) 0.5384(5) 0.032(2) Uani 1 1 d . . . . .
H31A H 0.7488 0.5979 0.5683 0.038 Uiso 1 1 calc R U . . .
H31B H 0.6698 0.4927 0.4917 0.038 Uiso 1 1 calc R U . . .
C32 C 0.7229(9) 0.4297(10) 0.6580(5) 0.027(2) Uani 1 1 d . . . . .
C33 C 0.8082(11) 0.5560(11) 0.7008(6) 0.040(3) Uani 1 1 d . . . . .
H33 H 0.8343 0.6317 0.6790 0.048 Uiso 1 1 calc R U . . .
C34 C 0.8543(10) 0.5664(11) 0.7778(5) 0.036(2) Uani 1 1 d . . . . .
H34 H 0.9090 0.6512 0.8084 0.043 Uiso 1 1 calc R U . . .
C35 C 0.8203(10) 0.4533(10) 0.8094(5) 0.032(2) Uani 1 1 d . . . . .
C36 C 0.7325(13) 0.3272(12) 0.7631(6) 0.047(3) Uani 1 1 d . . . . .
H36 H 0.7073 0.2502 0.7838 0.057 Uiso 1 1 calc R U . . .
C37 C 0.6835(12) 0.3163(12) 0.6877(6) 0.045(3) Uani 1 1 d . . . . .
H37 H 0.6245 0.2329 0.6573 0.054 Uiso 1 1 calc R U . . .
C38 C 0.8768(10) 0.4653(12) 0.8925(5) 0.036(2) Uani 1 1 d . . . . .
O1 O 0.6500(7) -0.0244(7) -0.9160(4) 0.0376(17) Uani 1 1 d . . . . .
O2 O 0.8229(8) 0.1823(8) -0.8884(4) 0.0444(19) Uani 1 1 d . . . . .
O3 O 0.6605(7) 0.0892(8) -0.0656(4) 0.0380(18) Uani 1 1 d . . . . .
O4 O 0.8860(8) 0.1223(9) -0.0568(4) 0.054(2) Uani 1 1 d . . . . .
O5 O 0.5239(8) 0.2023(8) 0.0821(4) 0.048(2) Uani 1 1 d . . . . .
O6 O 0.6987(8) 0.3680(7) 0.0558(4) 0.0417(19) Uani 1 1 d . . . . .
O7 O 0.8340(10) 0.3630(10) 0.9178(4) 0.072(3) Uani 1 1 d . . . . .
O8 O 0.9587(9) 0.5794(8) 0.9289(4) 0.058(2) Uani 1 1 d . . . . .
O9 O 0.6706(7) 0.4086(7) 0.5807(3) 0.0338(16) Uani 1 1 d . . . . .
O10 O 0.7442(7) 0.6318(7) 0.4046(3) 0.0346(17) Uani 1 1 d . . . . .
O11 O 0.7025(7) -0.1801(7) -0.4049(3) 0.0341(17) Uani 1 1 d . . . . .
O12 O 0.8512(7) 0.0849(8) -0.5555(4) 0.0357(17) Uani 1 1 d . . . . .
Mn1 Mn 0.5000 0.0000 0.0000 0.0314(5) Uani 1 2 d S . P . .
Mn2 Mn 0.84546(16) 0.28346(16) 0.01839(8) 0.0342(4) Uani 1 1 d . . . . .

loop_
_atom_site_aniso_label
_atom_site_aniso_U_11
_atom_site_aniso_U_22
_atom_site_aniso_U_33
_atom_site_aniso_U_23
_atom_site_aniso_U_13
_atom_site_aniso_U_12
C1 0.033(5) 0.026(5) 0.014(4) -0.001(4) -0.003(4) 0.006(4)
C2 0.028(5) 0.040(6) 0.022(5) 0.006(4) -0.001(4) 0.008(5)
C3 0.033(5) 0.036(6) 0.033(5) 0.010(5) 0.005(4) 0.009(5)
C4 0.048(6) 0.035(6) 0.016(4) 0.003(4) 0.001(4) 0.010(5)
C5 0.029(5) 0.035(6) 0.030(5) 0.012(4) 0.003(4) 0.012(4)
C6 0.046(6) 0.037(6) 0.034(6) 0.006(5) 0.004(5) -0.001(5)
C7 0.050(7) 0.037(7) 0.026(5) -0.004(5) -0.008(5) 0.006(5)
C8 0.037(5) 0.049(7) 0.023(4) 0.017(4) 0.015(4) 0.028(5)
C9 0.033(5) 0.036(6) 0.015(4) -0.003(4) -0.001(4) 0.018(4)
C10 0.043(6) 0.032(6) 0.014(4) -0.004(4) -0.001(4) 0.022(5)
C11 0.033(5) 0.026(5) 0.024(4) 0.003(4) -0.004(4) 0.008(4)
C12 0.041(6) 0.030(5) 0.015(4) 0.001(4) -0.003(4) 0.015(5)
C13 0.042(6) 0.033(6) 0.015(4) -0.002(4) -0.001(4) 0.017(5)
C14 0.028(5) 0.046(6) 0.028(5) 0.006(4) -0.002(4) 0.018(5)
C15 0.029(5) 0.045(6) 0.017(4) 0.002(4) 0.004(4) 0.011(5)
C16 0.031(5) 0.029(5) 0.026(5) 0.002(4) 0.003(4) 0.006(4)
C17 0.025(5) 0.062(8) 0.031(5) -0.014(5) -0.001(4) 0.012(5)
C18 0.031(6) 0.049(7) 0.039(6) -0.016(5) -0.005(4) 0.017(5)
C19 0.038(6) 0.039(6) 0.014(4) -0.002(4) -0.008(4) 0.006(5)
C20 0.034(5) 0.038(6) 0.025(5) 0.001(4) -0.008(4) 0.012(5)
C21 0.032(5) 0.033(6) 0.025(5) 0.005(4) 0.003(4) 0.013(4)
C22 0.030(5) 0.048(7) 0.039(6) -0.003(5) 0.006(4) 0.007(5)
C23 0.024(5) 0.043(7) 0.042(6) -0.001(5) 0.000(4) 0.003(5)
C24 0.041(6) 0.042(6) 0.018(4) 0.000(4) 0.002(4) 0.027(5)
C25 0.036(6) 0.054(7) 0.029(5) 0.003(5) 0.005(4) 0.018(5)
C26 0.032(5) 0.043(7) 0.033(5) 0.001(5) -0.001(4) 0.010(5)
C27 0.041(6) 0.028(5) 0.020(4) 0.000(4) -0.004(4) 0.017(5)
C28 0.035(5) 0.027(5) 0.010(4) -0.007(3) -0.006(3) 0.010(4)
C29 0.031(5) 0.030(5) 0.018(4) -0.003(4) -0.005(4) 0.014(4)
C30 0.037(5) 0.027(5) 0.016(4) -0.005(4) -0.004(4) 0.015(4)
C31 0.031(5) 0.048(7) 0.020(4) 0.008(4) 0.005(4) 0.018(5)
C32 0.030(5) 0.040(6) 0.019(4) 0.008(4) 0.006(4) 0.020(5)
C33 0.051(7) 0.031(6) 0.029(5) 0.004(4) -0.010(5) 0.007(5)
C34 0.036(6) 0.037(6) 0.024(5) -0.001(4) 0.000(4) 0.004(5)
C35 0.036(5) 0.036(6) 0.014(4) 0.002(4) -0.004(4) 0.006(5)
C36 0.066(8) 0.032(6) 0.028(5) 0.004(5) -0.006(5) 0.003(6)
C37 0.057(7) 0.036(7) 0.029(5) 0.002(5) 0.002(5) 0.004(5)
C38 0.031(5) 0.047(7) 0.022(5) 0.003(5) 0.004(4) 0.006(5)
O1 0.045(4) 0.030(4) 0.027(3) -0.001(3) -0.013(3) 0.008(3)
O2 0.047(5) 0.039(5) 0.034(4) 0.009(3) 0.001(3) -0.001(4)
O3 0.032(4) 0.052(5) 0.024(3) 0.002(3) 0.014(3) 0.007(3)
O4 0.039(4) 0.072(6) 0.036(4) -0.016(4) -0.003(3) 0.016(4)
O5 0.043(4) 0.046(5) 0.039(4) -0.009(4) 0.002(3) 0.006(4)
O6 0.053(5) 0.036(4) 0.026(4) -0.004(3) 0.012(3) 0.007(4)
O7 0.092(7) 0.064(6) 0.024(4) 0.019(4) -0.012(4) -0.018(5)
O8 0.057(5) 0.041(5) 0.042(4) 0.004(4) -0.016(4) -0.018(4)
O9 0.039(4) 0.038(4) 0.017(3) 0.004(3) -0.001(3) 0.007(3)
O10 0.045(4) 0.046(4) 0.022(3) 0.007(3) -0.001(3) 0.029(4)
O11 0.045(4) 0.044(4) 0.017(3) 0.001(3) -0.004(3) 0.026(4)
O12 0.036(4) 0.050(5) 0.022(3) 0.012(3) 0.004(3) 0.014(3)
Mn1 0.0224(10) 0.0364(13) 0.0273(11) 0.0044(9) 0.0017(8) 0.0018(9)
Mn2 0.0365(9) 0.0334(9) 0.0188(7) 0.0002(6) -0.0010(6) -0.0019(7)

loop_
_atom_type_symbol
_atom_type_description
_atom_type_scat_dispersion_real
_atom_type_scat_dispersion_imag
_atom_type_scat_source
C C 0.0033 0.0016 'International Tables Vol C Tables 4.2.6.8 and 6.1.1.4'
H H 0.0000 0.0000 'International Tables Vol C Tables 4.2.6.8 and 6.1.1.4'
O O 0.0106 0.0060 'International Tables Vol C Tables 4.2.6.8 and 6.1.1.4'
Mn Mn 0.3368 0.7283 'International Tables Vol C Tables 4.2.6.8 and 6.1.1.4'
N N 0.0061 0.0033 'International Tables Vol C Tables 4.2.6.8 and 6.1.1.4'

loop_
_geom_angle_atom_site_label_1
_geom_angle_atom_site_label_2
_geom_angle_atom_site_label_3
_geom_angle
_geom_angle_site_symmetry_1
_geom_angle_site_symmetry_3
_geom_angle_publ_flag
O1 C1 O2 125.4(8) . . ?
O1 C1 C2 118.0(9) . . ?
O2 C1 C2 116.5(8) . . ?
C7 C2 C3 120.2(9) . . ?
C7 C2 C1 122.2(9) . . ?
C3 C2 C1 117.6(9) . . ?
C4 C3 C2 118.9(10) . . ?
C4 C3 H3 120.6 . . ?
C2 C3 H3 120.6 . . ?
C5 C4 C3 120.3(9) . . ?
C5 C4 H4 119.9 . . ?
C3 C4 H4 119.9 . . ?
C6 C5 O12 125.2(9) . . ?
C6 C5 C4 121.3(9) . . ?
O12 C5 C4 113.5(9) . . ?
C5 C6 C7 117.4(10) . . ?
C5 C6 H6 121.3 . . ?
C7 C6 H6 121.3 . . ?
C2 C7 C6 121.9(9) . . ?
C2 C7 H7 119.1 . . ?
C6 C7 H7 119.1 . . ?
O12 C8 C9 112.7(8) . . ?
O12 C8 H8A 109.1 . . ?
C9 C8 H8A 109.1 . . ?
O12 C8 H8B 109.1 . . ?
C9 C8 H8B 109.1 . . ?
H8A C8 H8B 107.8 . . ?
C11 C9 C10 119.3(9) 2_654 . ?
C11 C9 C8 121.5(9) 2_654 . ?
C10 C9 C8 119.2(9) . . ?
C11 C10 C9 117.3(9) . . ?
C11 C10 C12 120.3(10) . . ?
C9 C10 C12 122.4(9) . . ?
C10 C11 C9 123.4(10) . 2_654 ?
C10 C11 H11 118.3 . . ?
C9 C11 H11 118.3 2_654 . ?
O11 C12 C10 113.9(8) . . ?
O11 C12 H12A 108.8 . . ?
C10 C12 H12A 108.8 . . ?
O11 C12 H12B 108.8 . . ?
C10 C12 H12B 108.8 . . ?
H12A C12 H12B 107.7 . . ?
C14 C13 O11 125.5(8) . . ?
C14 C13 C18 120.2(9) . . ?
O11 C13 C18 114.4(9) . . ?
C13 C14 C15 119.0(8) . . ?
C13 C14 H14 120.5 . . ?
C15 C14 H14 120.5 . . ?
C16 C15 C14 121.3(9) . . ?
C16 C15 H15 119.4 . . ?
C14 C15 H15 119.4 . . ?
C15 C16 C17 118.8(9) . . ?
C15 C16 C19 121.3(9) . . ?
C17 C16 C19 119.6(9) . . ?
C18 C17 C16 120.2(9) . . ?
C18 C17 H17 119.9 . . ?
C16 C17 H17 119.9 . . ?
C17 C18 C13 120.5(10) . . ?
C17 C18 H18 119.7 . . ?
C13 C18 H18 119.7 . . ?
O3 C19 O4 122.3(9) . . ?
O3 C19 C16 118.9(8) . . ?
O4 C19 C16 118.5(9) . . ?
O3 C19 Mn2 69.0(5) . . ?
O4 C19 Mn2 56.5(5) . . ?
C16 C19 Mn2 155.2(8) . . ?
O6 C20 O5 124.3(9) . . ?
O6 C20 C21 116.8(9) . . ?
O5 C20 C21 118.9(10) . . ?
C26 C21 C22 117.5(9) . . ?
C26 C21 C20 123.7(9) . . ?
C22 C21 C20 118.7(9) . . ?
C23 C22 C21 123.1(10) . . ?
C23 C22 H22 118.4 . . ?
C21 C22 H22 118.4 . . ?
C22 C23 C24 118.7(9) . . ?
C22 C23 H23 120.6 . . ?
C24 C23 H23 120.6 . . ?
O10 C24 C25 117.0(9) . . ?
O10 C24 C23 124.8(9) . . ?
C25 C24 C23 118.1(9) . . ?
C26 C25 C24 122.3(10) . . ?
C26 C25 H25 118.9 . . ?
C24 C25 H25 118.9 . . ?
C21 C26 C25 120.1(10) . . ?
C21 C26 H26 119.9 . . ?
C25 C26 H26 119.9 . . ?
O10 C27 C28 113.9(8) . . ?
O10 C27 H27A 108.8 . . ?
C28 C27 H27A 108.8 . . ?
O10 C27 H27B 108.8 . . ?
C28 C27 H27B 108.8 . . ?
H27A C27 H27B 107.7 . . ?
C30 C28 C29 117.5(9) 2_766 . ?
C30 C28 C27 119.8(9) 2_766 . ?
C29 C28 C27 122.5(9) . . ?
C30 C29 C28 119.1(9) . . ?
C30 C29 C31 122.6(9) . . ?
C28 C29 C31 118.3(8) . . ?
C29 C30 C28 123.4(10) . 2_766 ?
C29 C30 H30 118.3 . . ?
C28 C30 H30 118.3 2_766 . ?
O9 C31 C29 113.1(8) . . ?
O9 C31 H31A 109.0 . . ?
C29 C31 H31A 109.0 . . ?
O9 C31 H31B 109.0 . . ?
C29 C31 H31B 109.0 . . ?
H31A C31 H31B 107.8 . . ?
C37 C32 C33 122.9(9) . . ?
C37 C32 O9 115.0(9) . . ?
C33 C32 O9 122.1(9) . . ?
C32 C33 C34 117.6(10) . . ?
C32 C33 H33 121.2 . . ?
C34 C33 H33 121.2 . . ?
C35 C34 C33 121.3(9) . . ?
C35 C34 H34 119.3 . . ?
C33 C34 H34 119.3 . . ?
C34 C35 C36 118.5(9) . . ?
C34 C35 C38 120.6(9) . . ?
C36 C35 C38 120.9(10) . . ?
C37 C36 C35 120.8(11) . . ?
C37 C36 H36 119.6 . . ?
C35 C36 H36 119.6 . . ?
C32 C37 C36 118.9(10) . . ?
C32 C37 H37 120.6 . . ?
C36 C37 H37 120.6 . . ?
O7 C38 O8 126.2(10) . . ?
O7 C38 C35 116.7(9) . . ?
O8 C38 C35 117.1(10) . . ?
C1 O1 Mn1 123.8(6) . 1_554 ?
C1 O2 Mn2 141.4(6) . 1_554 ?
C19 O3 Mn1 141.5(7) . . ?
C19 O3 Mn2 82.1(5) . . ?
Mn1 O3 Mn2 109.3(3) . . ?
C19 O4 Mn2 94.3(6) . . ?
C20 O5 Mn1 132.4(7) . . ?
C20 O6 Mn2 120.9(7) . . ?
C38 O7 Mn2 143.9(7) . 1_556 ?
C38 O8 Mn2 153.3(9) . 2_766 ?
C32 O9 C31 119.8(7) . . ?
C24 O10 C27 118.7(7) . . ?
C13 O11 C12 117.5(7) . . ?
C5 O12 C8 119.4(8) . . ?
O1 Mn1 O1 180.0(4) 2_654 1_556 ?
O1 Mn1 O3 92.6(3) 2_654 2_655 ?
O1 Mn1 O3 87.4(3) 1_556 2_655 ?
O1 Mn1 O3 87.4(3) 2_654 . ?
O1 Mn1 O3 92.6(3) 1_556 . ?
O3 Mn1 O3 180.0 2_655 . ?
O1 Mn1 O5 92.8(3) 2_654 . ?
O1 Mn1 O5 87.2(3) 1_556 . ?
O3 Mn1 O5 83.8(3) 2_655 . ?
O3 Mn1 O5 96.2(3) . . ?
O1 Mn1 O5 87.2(3) 2_654 2_655 ?
O1 Mn1 O5 92.8(3) 1_556 2_655 ?
O3 Mn1 O5 96.2(3) 2_655 2_655 ?
O3 Mn1 O5 83.8(3) . 2_655 ?
O5 Mn1 O5 180.0 . 2_655 ?
O8 Mn2 O6 107.1(3) 2_766 . ?
O8 Mn2 O7 96.8(3) 2_766 1_554 ?
O6 Mn2 O7 89.0(4) . 1_554 ?
O8 Mn2 O2 92.5(3) 2_766 1_556 ?
O6 Mn2 O2 87.6(3) . 1_556 ?
O7 Mn2 O2 170.7(3) 1_554 1_556 ?
O8 Mn2 O4 104.9(3) 2_766 . ?
O6 Mn2 O4 147.8(3) . . ?
O7 Mn2 O4 83.8(4) 1_554 . ?
O2 Mn2 O4 94.6(3) 1_556 . ?
O8 Mn2 O3 161.9(3) 2_766 . ?
O6 Mn2 O3 90.8(3) . . ?
O7 Mn2 O3 80.4(3) 1_554 . ?
O2 Mn2 O3 91.1(3) 1_556 . ?
O4 Mn2 O3 57.1(3) . . ?
O8 Mn2 C19 133.1(4) 2_766 . ?
O6 Mn2 C19 118.8(3) . . ?
O7 Mn2 C19 75.5(3) 1_554 . ?
O2 Mn2 C19 98.7(3) 1_556 . ?
O4 Mn2 C19 29.2(3) . . ?
O3 Mn2 C19 28.9(3) . . ?

loop_
_geom_bond_atom_site_label_1
_geom_bond_atom_site_label_2
_geom_bond_distance
_geom_bond_site_symmetry_2
_geom_bond_publ_flag
C1 O1 1.273(10) . ?
C1 O2 1.277(11) . ?
C1 C2 1.514(12) . ?
C2 C7 1.360(15) . ?
C2 C3 1.395(14) . ?
C3 C4 1.394(13) . ?
C3 H3 0.9300 . ?
C4 C5 1.381(14) . ?
C4 H4 0.9300 . ?
C5 C6 1.385(14) . ?
C5 O12 1.384(11) . ?
C6 C7 1.409(14) . ?
C6 H6 0.9300 . ?
C7 H7 0.9300 . ?
C8 O12 1.441(11) . ?
C8 C9 1.518(13) . ?
C8 H8A 0.9700 . ?
C8 H8B 0.9700 . ?
C9 C11 1.382(13) 2_654 ?
C9 C10 1.405(14) . ?
C10 C11 1.374(13) . ?
C10 C12 1.487(13) . ?
C11 C9 1.381(13) 2_654 ?
C11 H11 0.9300 . ?
C12 O11 1.442(10) . ?
C12 H12A 0.9700 . ?
C12 H12B 0.9700 . ?
C13 C14 1.366(13) . ?
C13 O11 1.388(10) . ?
C13 C18 1.375(13) . ?
C14 C15 1.404(12) . ?
C14 H14 0.9300 . ?
C15 C16 1.361(13) . ?
C15 H15 0.9300 . ?
C16 C17 1.391(14) . ?
C16 C19 1.503(12) . ?
C17 C18 1.374(14) . ?
C17 H17 0.9300 . ?
C18 H18 0.9300 . ?
C19 O3 1.261(12) . ?
C19 O4 1.264(11) . ?
C19 Mn2 2.587(9) . ?
C20 O6 1.255(12) . ?
C20 O5 1.268(12) . ?
C20 C21 1.494(13) . ?
C21 C26 1.369(14) . ?
C21 C22 1.390(13) . ?
C22 C23 1.381(14) . ?
C22 H22 0.9300 . ?
C23 C24 1.390(14) . ?
C23 H23 0.9300 . ?
C24 O10 1.377(10) . ?
C24 C25 1.385(14) . ?
C25 C26 1.381(14) . ?
C25 H25 0.9300 . ?
C26 H26 0.9300 . ?
C27 O10 1.449(11) . ?
C27 C28 1.486(13) . ?
C27 H27A 0.9700 . ?
C27 H27B 0.9700 . ?
C28 C30 1.384(13) 2_766 ?
C28 C29 1.420(14) . ?
C29 C30 1.375(13) . ?
C29 C31 1.510(13) . ?
C30 C28 1.384(13) 2_766 ?
C30 H30 0.9300 . ?
C31 O9 1.430(12) . ?
C31 H31A 0.9700 . ?
C31 H31B 0.9700 . ?
C32 C37 1.364(15) . ?
C32 C33 1.378(14) . ?
C32 O9 1.396(10) . ?
C33 C34 1.396(13) . ?
C33 H33 0.9300 . ?
C34 C35 1.380(14) . ?
C34 H34 0.9300 . ?
C35 C36 1.406(14) . ?
C35 C38 1.519(12) . ?
C36 C37 1.375(14) . ?
C36 H36 0.9300 . ?
C37 H37 0.9300 . ?
C38 O7 1.222(13) . ?
C38 O8 1.247(12) . ?
O1 Mn1 2.161(6) 1_554 ?
O2 Mn2 2.145(8) 1_554 ?
O3 Mn1 2.191(7) . ?
O3 Mn2 2.438(7) . ?
O4 Mn2 2.164(8) . ?
O5 Mn1 2.307(7) . ?
O6 Mn2 2.096(8) . ?
O7 Mn2 2.142(8) 1_556 ?
O8 Mn2 2.075(7) 2_766 ?
Mn1 O1 2.161(6) 2_654 ?
Mn1 O1 2.161(6) 1_556 ?
Mn1 O3 2.190(7) 2_655 ?
Mn1 O5 2.307(7) 2_655 ?
Mn2 O8 2.075(7) 2_766 ?
Mn2 O7 2.142(8) 1_554 ?
Mn2 O2 2.145(8) 1_556 ?

loop_
_geom_torsion_atom_site_label_1
_geom_torsion_atom_site_label_2
_geom_torsion_atom_site_label_3
_geom_torsion_atom_site_label_4
_geom_torsion
_geom_torsion_site_symmetry_1
_geom_torsion_site_symmetry_2
_geom_torsion_site_symmetry_3
_geom_torsion_site_symmetry_4
_geom_torsion_publ_flag
O1 C1 C2 C7 15.6(15) . . . . ?
O2 C1 C2 C7 -168.1(10) . . . . ?
O1 C1 C2 C3 -164.2(9) . . . . ?
O2 C1 C2 C3 12.2(14) . . . . ?
C7 C2 C3 C4 0.8(15) . . . . ?
C1 C2 C3 C4 -179.4(9) . . . . ?
C2 C3 C4 C5 2.0(15) . . . . ?
C3 C4 C5 C6 -4.1(16) . . . . ?
C3 C4 C5 O12 176.2(9) . . . . ?
O12 C5 C6 C7 -177.2(10) . . . . ?
C4 C5 C6 C7 3.1(16) . . . . ?
C3 C2 C7 C6 -1.8(17) . . . . ?
C1 C2 C7 C6 178.4(10) . . . . ?
C5 C6 C7 C2 -0.1(17) . . . . ?
O12 C8 C9 C11 -4.5(12) . . . 2_654 ?
O12 C8 C9 C10 174.8(7) . . . . ?
C11 C9 C10 C11 0.7(13) 2_654 . . . ?
C8 C9 C10 C11 -178.7(8) . . . . ?
C11 C9 C10 C12 179.8(8) 2_654 . . . ?
C8 C9 C10 C12 0.4(12) . . . . ?
C9 C10 C11 C9 -0.7(14) . . . 2_654 ?
C12 C10 C11 C9 -179.8(8) . . . 2_654 ?
C11 C10 C12 O11 -128.5(9) . . . . ?
C9 C10 C12 O11 52.4(11) . . . . ?
O11 C13 C14 C15 178.6(10) . . . . ?
C18 C13 C14 C15 0.3(16) . . . . ?
C13 C14 C15 C16 -0.2(16) . . . . ?
C14 C15 C16 C17 0.7(17) . . . . ?
C14 C15 C16 C19 174.4(10) . . . . ?
C15 C16 C17 C18 -1.2(18) . . . . ?
C19 C16 C17 C18 -175.0(11) . . . . ?
C16 C17 C18 C13 1.2(19) . . . . ?
C14 C13 C18 C17 -0.8(18) . . . . ?
O11 C13 C18 C17 -179.3(11) . . . . ?
C15 C16 C19 O3 4.2(16) . . . . ?
C17 C16 C19 O3 177.9(11) . . . . ?
C15 C16 C19 O4 -169.7(11) . . . . ?
C17 C16 C19 O4 4.0(16) . . . . ?
C15 C16 C19 Mn2 -98.4(18) . . . . ?
C17 C16 C19 Mn2 75(2) . . . . ?
O6 C20 C21 C26 151.9(10) . . . . ?
O5 C20 C21 C26 -30.6(15) . . . . ?
O6 C20 C21 C22 -28.3(14) . . . . ?
O5 C20 C21 C22 149.2(10) . . . . ?
C26 C21 C22 C23 2.0(17) . . . . ?
C20 C21 C22 C23 -177.8(11) . . . . ?
C21 C22 C23 C24 -2.9(18) . . . . ?
C22 C23 C24 O10 -175.5(10) . . . . ?
C22 C23 C24 C25 1.2(16) . . . . ?
O10 C24 C25 C26 178.3(10) . . . . ?
C23 C24 C25 C26 1.2(17) . . . . ?
C22 C21 C26 C25 0.6(16) . . . . ?
C20 C21 C26 C25 -179.6(10) . . . . ?
C24 C25 C26 C21 -2.2(17) . . . . ?
O10 C27 C28 C30 128.6(9) . . . 2_766 ?
O10 C27 C28 C29 -56.5(11) . . . . ?
C30 C28 C29 C30 -1.7(13) 2_766 . . . ?
C27 C28 C29 C30 -176.7(8) . . . . ?
C30 C28 C29 C31 177.6(8) 2_766 . . . ?
C27 C28 C29 C31 2.5(12) . . . . ?
C28 C29 C30 C28 1.8(14) . . . 2_766 ?
C31 C29 C30 C28 -177.4(8) . . . 2_766 ?
C30 C29 C31 O9 -4.0(12) . . . . ?
C28 C29 C31 O9 176.7(7) . . . . ?
C37 C32 C33 C34 -0.6(16) . . . . ?
O9 C32 C33 C34 179.7(9) . . . . ?
C32 C33 C34 C35 2.5(16) . . . . ?
C33 C34 C35 C36 -2.8(16) . . . . ?
C33 C34 C35 C38 177.2(10) . . . . ?
C34 C35 C36 C37 1.0(18) . . . . ?
C38 C35 C36 C37 -178.9(11) . . . . ?
C33 C32 C37 C36 -1.0(17) . . . . ?
O9 C32 C37 C36 178.7(10) . . . . ?
C35 C36 C37 C32 0.8(18) . . . . ?
C34 C35 C38 O7 174.9(11) . . . . ?
C36 C35 C38 O7 -5.2(16) . . . . ?
C34 C35 C38 O8 -2.9(15) . . . . ?
C36 C35 C38 O8 177.0(11) . . . . ?
O2 C1 O1 Mn1 -43.5(14) . . . 1_554 ?
C2 C1 O1 Mn1 132.5(8) . . . 1_554 ?
O1 C1 O2 Mn2 7.5(18) . . . 1_554 ?
C2 C1 O2 Mn2 -168.5(8) . . . 1_554 ?
O4 C19 O3 Mn1 -91.6(14) . . . . ?
C16 C19 O3 Mn1 94.8(12) . . . . ?
Mn2 C19 O3 Mn1 -111.3(9) . . . . ?
O4 C19 O3 Mn2 19.7(11) . . . . ?
C16 C19 O3 Mn2 -154.0(9) . . . . ?
O3 C19 O4 Mn2 -22.1(12) . . . . ?
C16 C19 O4 Mn2 151.5(9) . . . . ?
O6 C20 O5 Mn1 33.1(15) . . . . ?
C21 C20 O5 Mn1 -144.1(8) . . . . ?
O5 C20 O6 Mn2 -68.8(12) . . . . ?
C21 C20 O6 Mn2 108.5(9) . . . . ?
O8 C38 O7 Mn2 -1(2) . . . 1_556 ?
C35 C38 O7 Mn2 -178.4(11) . . . 1_556 ?
O7 C38 O8 Mn2 75(2) . . . 2_766 ?
C35 C38 O8 Mn2 -107.3(17) . . . 2_766 ?
C37 C32 O9 C31 -162.6(9) . . . . ?
C33 C32 O9 C31 17.2(13) . . . . ?
C29 C31 O9 C32 76.0(10) . . . . ?
C25 C24 O10 C27 163.4(9) . . . . ?
C23 C24 O10 C27 -19.8(14) . . . . ?
C28 C27 O10 C24 -72.1(11) . . . . ?
C14 C13 O11 C12 2.6(15) . . . . ?
C18 C13 O11 C12 -179.0(9) . . . . ?
C10 C12 O11 C13 74.3(11) . . . . ?
C6 C5 O12 C8 -18.7(14) . . . . ?
C4 C5 O12 C8 161.1(8) . . . . ?
C9 C8 O12 C5 -74.2(10) . . . . ?
